data_7003176
loop_
_publ_author_name
'Amoroso, Angelo J.'
'Burrows, Miles W.'
'Coles, Simon J.'
'Haigh, Robert'
'Farley, Robert D.'
'Hursthouse, Michael B.'
'Jones, Mark'
'Malik, K. M. Abdul'
'Murphy, Damien M.'

_publ_section_title
;
 The synthesis and structure of terpyridine-N-oxide complexes of
 copper(ii) perchlorate
;
_journal_issue 4
_journal_name_full 'Dalton Transactions'
_journal_page_first 506
_journal_page_last 513
_journal_paper_doi 10.1039/b713444d
_journal_year 2008
_chemical_formula_sum 'C31 H26 Cl2 Cu N6 O11'
_chemical_formula_weight 793.02
_chemical_name_systematic
;
?
;
_space_group_IT_number 14
_symmetry_cell_setting monoclinic
_symmetry_space_group_name_Hall '-P 2yn'
_symmetry_space_group_name_H-M 'P 1 21/n 1'
_atom_sites_solution_hydrogens geom
_atom_sites_solution_primary direct
_atom_sites_solution_secondary difmap
_audit_creation_method SHELXL-97
_cell_angle_alpha 90.00
_cell_angle_beta 92.4265(9)
_cell_angle_gamma 90.00
_cell_formula_units_Z 4
_cell_length_a 6.9303(2)
_cell_length_b 12.0952(3)
_cell_length_c 38.2470(11)
_cell_measurement_temperature 150(2)
_cell_volume 3203.12(15)
_computing_structure_refinement 'SHELXL-97 (Sheldrick, 1997)'
_computing_structure_solution 'SHELXS-97 (Sheldrick, 1990)'
_diffrn_ambient_temperature 150(2)
_diffrn_measured_fraction_theta_full 0.930
_diffrn_measured_fraction_theta_max 0.930
_diffrn_radiation_monochromator graphite
_diffrn_radiation_source 'fine-focus sealed tube'
_diffrn_radiation_type MoK\a
_diffrn_radiation_wavelength 0.71073
_diffrn_reflns_av_R_equivalents 0.0871
_diffrn_reflns_av_sigmaI/netI 0.1226
_diffrn_reflns_limit_h_max 8
_diffrn_reflns_limit_h_min -8
_diffrn_reflns_limit_k_max 14
_diffrn_reflns_limit_k_min -14
_diffrn_reflns_limit_l_max 47
_diffrn_reflns_limit_l_min -47
_diffrn_reflns_number 14163
_diffrn_reflns_theta_full 26.02
_diffrn_reflns_theta_max 26.02
_diffrn_reflns_theta_min 2.97
_exptl_absorpt_coefficient_mu 0.922
_exptl_absorpt_correction_T_max 0.9299
_exptl_absorpt_correction_T_min 0.7694
_exptl_absorpt_correction_type multi-scan
_exptl_absorpt_process_details 'SORTAV (Blessing, 1997)'
_exptl_crystal_colour green
_exptl_crystal_density_diffrn 1.644
_exptl_crystal_density_method 'not measured'
_exptl_crystal_description rod-like
_exptl_crystal_F_000 1620
_exptl_crystal_size_max 0.30
_exptl_crystal_size_mid 0.10
_exptl_crystal_size_min 0.08
_refine_diff_density_max 0.773
_refine_diff_density_min -0.883
_refine_diff_density_rms 0.149
_refine_ls_extinction_coef 0.0013(3)
_refine_ls_extinction_expression Fc^*^=kFc[1+0.001xFc^2^\l^3^/sin(2\q)]^-1/4^
_refine_ls_extinction_method SHELXL
_refine_ls_goodness_of_fit_ref 0.945
_refine_ls_hydrogen_treatment mixed
_refine_ls_matrix_type full
_refine_ls_number_parameters 462
_refine_ls_number_reflns 5879
_refine_ls_number_restraints 0
_refine_ls_restrained_S_all 0.945
_refine_ls_R_factor_all 0.0869
_refine_ls_R_factor_gt 0.0470
_refine_ls_shift/su_max 0.000
_refine_ls_shift/su_mean 0.000
_refine_ls_structure_factor_coef Fsqd
_refine_ls_weighting_details 'calc w=1/[\s^2^(Fo^2^)+(0.0261P)^2^+0.0000P] where P=(Fo^2^+2Fc^2^)/3'
_refine_ls_weighting_scheme calc
_refine_ls_wR_factor_gt 0.0954
_refine_ls_wR_factor_ref 0.1059
_reflns_number_gt 3837
_reflns_number_total 5879
_reflns_threshold_expression >2sigma(I)
_cod_data_source_file b713444d.txt
_cod_data_source_block 1
_cod_depositor_comments
;
The following automatic conversions were performed:
'_symmetry_cell_setting' value 'Monoclinic' changed to 'monoclinic'
according to '/home/saulius/struct/CIF-dictionaries/cif_core.dic'
dictionary named 'cif_core.dic' version 2.4.1 from 2010-06-29.

Automatic conversion script
Id: cif_fix_enum 1527 2010-12-29 10:47:43Z saulius 
;
_cod_original_sg_symbol_H-M P2(1)/n
_cod_database_code 7003176

loop_
_symmetry_equiv_pos_as_xyz
'x, y, z'
'-x+1/2, y+1/2, -z+1/2'
'-x, -y, -z'
'x-1/2, -y-1/2, z-1/2'

loop_
_atom_site_label
_atom_site_type_symbol
_atom_site_fract_x
_atom_site_fract_y
_atom_site_fract_z
_atom_site_U_iso_or_equiv
_atom_site_adp_type
_atom_site_occupancy
_atom_site_symmetry_multiplicity
_atom_site_calc_flag
_atom_site_refinement_flags
_atom_site_disorder_assembly
_atom_site_disorder_group
Cu1 Cu 0.48621(6) 0.22352(4) 0.122202(11) 0.01748(15) Uani 1 1 d . . .
O1 O 0.2105(3) 0.28993(19) 0.11383(6) 0.0240(6) Uani 1 1 d . . .
O2 O 0.3508(3) 0.10752(19) 0.08316(6) 0.0254(6) Uani 1 1 d . . .
N1 N 0.1517(4) 0.3474(2) 0.14125(8) 0.0213(7) Uani 1 1 d . . .
N2 N 0.3747(4) 0.1518(2) 0.16348(7) 0.0153(7) Uani 1 1 d . . .
N3 N 0.6969(4) 0.1076(2) 0.13296(7) 0.0180(7) Uani 1 1 d . . .
N4 N 0.4838(4) 0.0585(2) 0.06443(7) 0.0199(7) Uani 1 1 d . . .
N5 N 0.5836(4) 0.2936(2) 0.07792(7) 0.0147(7) Uani 1 1 d . . .
N6 N 0.5810(4) 0.3812(2) 0.14168(7) 0.0209(7) Uani 1 1 d . . .
C1 C 0.0986(5) 0.4546(3) 0.13596(10) 0.0222(9) Uani 1 1 d . . .
H1 H 0.1044 0.4855 0.1132 0.027 Uiso 1 1 calc R . .
C2 C 0.0372(5) 0.5184(3) 0.16270(10) 0.0239(9) Uani 1 1 d . . .
H2 H 0.0008 0.5932 0.1586 0.029 Uiso 1 1 calc R . .
C3 C 0.0285(5) 0.4728(3) 0.19608(10) 0.0256(9) Uani 1 1 d . . .
H3 H -0.0133 0.5159 0.2151 0.031 Uiso 1 1 calc R . .
C4 C 0.0818(4) 0.3635(3) 0.20091(9) 0.0213(9) Uani 1 1 d . . .
H4 H 0.0741 0.3313 0.2235 0.026 Uiso 1 1 calc R . .
C5 C 0.1459(5) 0.3003(3) 0.17380(9) 0.0176(8) Uani 1 1 d . . .
C6 C 0.2143(5) 0.1857(3) 0.17959(9) 0.0174(8) Uani 1 1 d . . .
C7 C 0.1243(5) 0.1187(3) 0.20323(9) 0.0200(8) Uani 1 1 d . . .
H7 H 0.0110 0.1431 0.2141 0.024 Uiso 1 1 calc R . .
C8 C 0.2018(5) 0.0150(3) 0.21096(9) 0.0279(10) Uani 1 1 d . . .
H8 H 0.1400 -0.0329 0.2267 0.033 Uiso 1 1 calc R . .
C9 C 0.3689(5) -0.0178(3) 0.19561(9) 0.0214(9) Uani 1 1 d . . .
H9 H 0.4263 -0.0871 0.2013 0.026 Uiso 1 1 calc R . .
C10 C 0.4523(5) 0.0521(3) 0.17163(9) 0.0167(8) Uani 1 1 d . . .
C11 C 0.6350(5) 0.0267(3) 0.15403(8) 0.0175(8) Uani 1 1 d . . .
C12 C 0.7335(5) -0.0717(3) 0.15875(9) 0.0211(9) Uani 1 1 d . . .
H12 H 0.6864 -0.1276 0.1736 0.025 Uiso 1 1 calc R . .
C13 C 0.9031(5) -0.0872(3) 0.14132(9) 0.0263(9) Uani 1 1 d . . .
H13 H 0.9728 -0.1546 0.1437 0.032 Uiso 1 1 calc R . .
C14 C 0.9692(5) -0.0031(3) 0.12047(9) 0.0245(9) Uani 1 1 d . . .
H14 H 1.0864 -0.0116 0.1088 0.029 Uiso 1 1 calc R . .
C15 C 0.8640(5) 0.0924(3) 0.11684(9) 0.0225(9) Uani 1 1 d . . .
H15 H 0.9104 0.1498 0.1025 0.027 Uiso 1 1 calc R . .
C16 C 0.4924(5) -0.0535(3) 0.06477(9) 0.0235(9) Uani 1 1 d . . .
H16 H 0.4059 -0.0942 0.0785 0.028 Uiso 1 1 calc R . .
C17 C 0.6236(5) -0.1084(3) 0.04568(10) 0.0275(10) Uani 1 1 d . . .
H17 H 0.6305 -0.1868 0.0467 0.033 Uiso 1 1 calc R . .
C18 C 0.7462(5) -0.0510(3) 0.02484(9) 0.0247(9) Uani 1 1 d . . .
H18 H 0.8344 -0.0887 0.0107 0.030 Uiso 1 1 calc R . .
C19 C 0.7374(5) 0.0629(3) 0.02509(9) 0.0212(9) Uani 1 1 d . . .
H19 H 0.8215 0.1038 0.0110 0.025 Uiso 1 1 calc R . .
C20 C 0.6090(5) 0.1192(3) 0.04538(9) 0.0173(8) Uani 1 1 d . . .
C21 C 0.6085(4) 0.2416(3) 0.04714(9) 0.0160(8) Uani 1 1 d . . .
C22 C 0.6519(5) 0.3010(3) 0.01734(9) 0.0197(9) Uani 1 1 d . . .
H22 H 0.6668 0.2638 -0.0043 0.024 Uiso 1 1 calc R . .
C23 C 0.6732(4) 0.4149(3) 0.01932(9) 0.0211(9) Uani 1 1 d . . .
H23 H 0.7025 0.4564 -0.0009 0.025 Uiso 1 1 calc R . .
C24 C 0.6514(4) 0.4671(3) 0.05086(9) 0.0202(9) Uani 1 1 d . . .
H24 H 0.6671 0.5450 0.0527 0.024 Uiso 1 1 calc R . .
C25 C 0.6065(4) 0.4053(3) 0.07993(9) 0.0169(8) Uani 1 1 d . . .
C26 C 0.5842(4) 0.4552(3) 0.11511(9) 0.0163(8) Uani 1 1 d . . .
C27 C 0.5694(5) 0.5681(3) 0.12057(9) 0.0213(9) Uani 1 1 d . . .
H27 H 0.5733 0.6186 0.1016 0.026 Uiso 1 1 calc R . .
C28 C 0.5487(4) 0.6054(3) 0.15463(10) 0.0270(10) Uani 1 1 d . . .
H28 H 0.5338 0.6821 0.1591 0.032 Uiso 1 1 calc R . .
C29 C 0.5498(5) 0.5309(3) 0.18185(10) 0.0262(9) Uani 1 1 d . . .
H29 H 0.5405 0.5552 0.2053 0.031 Uiso 1 1 calc R . .
C30 C 0.5649(5) 0.4200(3) 0.17407(10) 0.0256(9) Uani 1 1 d . . .
H30 H 0.5638 0.3684 0.1928 0.031 Uiso 1 1 calc R . .
Cl1 Cl 0.88104(13) 0.29056(8) -0.07539(2) 0.0247(2) Uani 1 1 d . . .
O3 O 0.8953(4) 0.2059(2) -0.04909(7) 0.0358(7) Uani 1 1 d . . .
O4 O 0.7707(4) 0.2493(2) -0.10513(7) 0.0358(7) Uani 1 1 d . . .
O5 O 1.0702(4) 0.3216(2) -0.08566(8) 0.0516(9) Uani 1 1 d . . .
O6 O 0.7847(4) 0.3858(2) -0.06143(7) 0.0446(8) Uani 1 1 d . . .
Cl2 Cl 0.81493(14) -0.23687(8) 0.23820(2) 0.0312(3) Uani 1 1 d . . .
O7 O 0.8412(4) -0.1218(2) 0.24598(7) 0.0507(8) Uani 1 1 d . . .
O8 O 0.8455(4) -0.3045(3) 0.26823(8) 0.0580(10) Uani 1 1 d . . .
O9 O 0.6101(4) -0.2479(2) 0.22697(7) 0.0443(8) Uani 1 1 d . . .
O10 O 0.9236(4) -0.2705(2) 0.20944(8) 0.0508(8) Uani 1 1 d . . .
O11 O 0.0958(4) 0.2248(2) 0.03614(7) 0.0383(7) Uani 1 1 d . . .
H11 H 0.1919 0.2128 0.0565 0.050 Uiso 1 1 d . . .
C31 C 0.1370(5) 0.3356(3) 0.02749(11) 0.0421(12) Uani 1 1 d . . .
H31A H 0.0951 0.3845 0.0461 0.063 Uiso 1 1 calc R . .
H31B H 0.0682 0.3551 0.0054 0.063 Uiso 1 1 calc R . .
H31C H 0.2763 0.3442 0.0249 0.063 Uiso 1 1 calc R . .

loop_
_atom_site_aniso_label
_atom_site_aniso_U_11
_atom_site_aniso_U_22
_atom_site_aniso_U_33
_atom_site_aniso_U_23
_atom_site_aniso_U_13
_atom_site_aniso_U_12
Cu1 0.0201(2) 0.0162(3) 0.0165(3) 0.0002(2) 0.00366(18) 0.0006(2)
O1 0.0377(15) 0.0211(15) 0.0135(14) -0.0019(12) 0.0060(11) 0.0073(12)
O2 0.0258(14) 0.0188(15) 0.0329(16) -0.0043(12) 0.0172(12) 0.0033(12)
N1 0.0221(16) 0.0199(19) 0.0222(18) -0.0006(15) 0.0045(13) 0.0022(15)
N2 0.0180(15) 0.0160(17) 0.0120(16) -0.0010(13) 0.0022(12) -0.0022(14)
N3 0.0228(16) 0.0142(17) 0.0176(17) 0.0018(14) 0.0061(13) -0.0031(14)
N4 0.0216(16) 0.0176(18) 0.0207(17) -0.0023(15) 0.0032(13) 0.0008(15)
N5 0.0147(14) 0.0156(17) 0.0140(16) 0.0002(13) 0.0024(12) 0.0007(13)
N6 0.0267(16) 0.0194(18) 0.0170(17) 0.0031(15) 0.0056(13) -0.0021(14)
C1 0.023(2) 0.019(2) 0.025(2) 0.0078(18) 0.0024(16) 0.0015(18)
C2 0.0201(19) 0.017(2) 0.035(2) -0.0007(19) 0.0031(17) 0.0032(17)
C3 0.025(2) 0.025(2) 0.027(2) -0.0084(19) 0.0058(17) 0.0035(19)
C4 0.0209(19) 0.024(2) 0.019(2) 0.0013(18) 0.0066(16) 0.0044(18)
C5 0.0157(18) 0.016(2) 0.022(2) 0.0003(17) 0.0067(15) 0.0019(16)
C6 0.0207(19) 0.017(2) 0.015(2) 0.0000(17) 0.0023(15) -0.0014(17)
C7 0.0207(19) 0.019(2) 0.021(2) -0.0018(18) 0.0091(16) 0.0016(18)
C8 0.031(2) 0.029(3) 0.025(2) 0.0056(19) 0.0091(17) -0.005(2)
C9 0.025(2) 0.018(2) 0.022(2) 0.0054(18) 0.0055(16) 0.0058(18)
C10 0.0180(18) 0.017(2) 0.015(2) -0.0022(16) 0.0014(15) 0.0029(17)
C11 0.0205(19) 0.017(2) 0.015(2) -0.0023(17) 0.0033(15) -0.0033(17)
C12 0.026(2) 0.017(2) 0.021(2) -0.0001(17) 0.0038(16) -0.0001(18)
C13 0.030(2) 0.023(2) 0.025(2) -0.0019(19) 0.0013(18) 0.0072(19)
C14 0.0176(19) 0.034(3) 0.022(2) -0.002(2) 0.0058(16) 0.0038(19)
C15 0.025(2) 0.023(2) 0.020(2) 0.0014(18) 0.0041(17) -0.0059(18)
C16 0.025(2) 0.017(2) 0.029(2) 0.0011(19) 0.0063(17) -0.0027(18)
C17 0.030(2) 0.016(2) 0.036(3) -0.0027(19) -0.0036(19) 0.0016(19)
C18 0.025(2) 0.026(2) 0.023(2) -0.0051(19) 0.0000(17) 0.0022(19)
C19 0.0191(19) 0.027(2) 0.018(2) -0.0025(18) 0.0050(15) 0.0006(18)
C20 0.0185(18) 0.019(2) 0.014(2) 0.0017(17) 0.0008(15) -0.0037(17)
C21 0.0130(17) 0.016(2) 0.019(2) -0.0022(17) 0.0019(14) 0.0049(16)
C22 0.0219(19) 0.024(2) 0.013(2) 0.0012(17) 0.0018(15) 0.0006(18)
C23 0.0202(19) 0.024(2) 0.019(2) 0.0056(18) 0.0047(16) 0.0015(18)
C24 0.0195(19) 0.018(2) 0.024(2) 0.0035(18) 0.0049(16) -0.0016(17)
C25 0.0104(17) 0.017(2) 0.024(2) 0.0043(17) 0.0021(15) 0.0001(16)
C26 0.0144(18) 0.016(2) 0.019(2) -0.0007(17) 0.0016(15) -0.0010(16)
C27 0.0236(19) 0.017(2) 0.023(2) 0.0006(18) 0.0011(16) -0.0024(18)
C28 0.021(2) 0.019(2) 0.041(3) -0.011(2) 0.0033(18) -0.0015(18)
C29 0.028(2) 0.032(3) 0.019(2) -0.0056(19) 0.0009(17) -0.004(2)
C30 0.027(2) 0.027(2) 0.023(2) 0.0023(19) 0.0013(17) -0.0011(19)
Cl1 0.0298(5) 0.0238(6) 0.0207(5) 0.0021(4) 0.0051(4) 0.0018(5)
O3 0.0447(16) 0.0298(18) 0.0332(17) 0.0143(14) 0.0061(13) 0.0085(14)
O4 0.0415(16) 0.0387(19) 0.0265(16) -0.0070(14) -0.0057(12) 0.0082(14)
O5 0.0383(17) 0.055(2) 0.063(2) 0.0033(17) 0.0165(15) -0.0210(16)
O6 0.074(2) 0.0312(18) 0.0288(17) -0.0050(14) 0.0084(14) 0.0241(16)
Cl2 0.0485(6) 0.0259(6) 0.0196(5) 0.0016(5) 0.0039(5) -0.0081(5)
O7 0.083(2) 0.036(2) 0.0345(19) -0.0036(15) 0.0137(16) -0.0125(17)
O8 0.064(2) 0.065(2) 0.044(2) 0.0361(18) -0.0016(16) 0.0078(18)
O9 0.0369(16) 0.056(2) 0.0395(19) -0.0007(16) -0.0014(14) 0.0004(15)
O10 0.0582(19) 0.041(2) 0.055(2) 0.0037(16) 0.0297(16) 0.0203(16)
O11 0.0436(17) 0.0303(18) 0.0396(18) -0.0014(14) -0.0131(14) -0.0038(14)
C31 0.031(2) 0.044(3) 0.051(3) 0.002(2) -0.009(2) 0.003(2)

loop_
_atom_type_symbol
_atom_type_description
_atom_type_scat_dispersion_real
_atom_type_scat_dispersion_imag
_atom_type_scat_source
C C 0.0033 0.0016 'International Tables Vol C Tables 4.2.6.8 and 6.1.1.4'
H H 0.0000 0.0000 'International Tables Vol C Tables 4.2.6.8 and 6.1.1.4'
N N 0.0061 0.0033 'International Tables Vol C Tables 4.2.6.8 and 6.1.1.4'
O O 0.0106 0.0060 'International Tables Vol C Tables 4.2.6.8 and 6.1.1.4'
Cl Cl 0.1484 0.1585 'International Tables Vol C Tables 4.2.6.8 and 6.1.1.4'
Cu Cu 0.3201 1.2651 'International Tables Vol C Tables 4.2.6.8 and 6.1.1.4'

loop_
_geom_angle_atom_site_label_1
_geom_angle_atom_site_label_2
_geom_angle_atom_site_label_3
_geom_angle
_geom_angle_site_symmetry_1
_geom_angle_site_symmetry_3
_geom_angle_publ_flag
N2 Cu1 N5 175.98(10) . . ?
N2 Cu1 N3 80.77(11) . . ?
N5 Cu1 N3 101.12(11) . . ?
N2 Cu1 O1 84.58(10) . . ?
N5 Cu1 O1 92.64(10) . . ?
N3 Cu1 O1 158.92(10) . . ?
N2 Cu1 N6 103.69(11) . . ?
N5 Cu1 N6 79.10(11) . . ?
N3 Cu1 N6 109.50(10) . . ?
O1 Cu1 N6 88.61(10) . . ?
N2 Cu1 O2 95.19(10) . . ?
N5 Cu1 O2 81.35(10) . . ?
N3 Cu1 O2 88.85(10) . . ?
O1 Cu1 O2 77.42(9) . . ?
N6 Cu1 O2 155.35(10) . . ?
N1 O1 Cu1 112.83(18) . . ?
N4 O2 Cu1 111.08(17) . . ?
O1 N1 C1 117.9(3) . . ?
O1 N1 C5 121.2(3) . . ?
C1 N1 C5 120.8(3) . . ?
C10 N2 C6 119.4(3) . . ?
C10 N2 Cu1 114.1(2) . . ?
C6 N2 Cu1 125.6(2) . . ?
C15 N3 C11 118.4(3) . . ?
C15 N3 Cu1 128.2(2) . . ?
C11 N3 Cu1 111.9(2) . . ?
O2 N4 C16 118.1(3) . . ?
O2 N4 C20 121.1(3) . . ?
C16 N4 C20 120.8(3) . . ?
C21 N5 C25 119.4(3) . . ?
C21 N5 Cu1 126.2(2) . . ?
C25 N5 Cu1 114.1(2) . . ?
C30 N6 C26 118.0(3) . . ?
C30 N6 Cu1 126.9(2) . . ?
C26 N6 Cu1 110.0(2) . . ?
N1 C1 C2 121.3(3) . . ?
C1 C2 C3 119.3(4) . . ?
C4 C3 C2 118.6(3) . . ?
C5 C4 C3 121.5(3) . . ?
N1 C5 C4 118.4(3) . . ?
N1 C5 C6 120.2(3) . . ?
C4 C5 C6 121.3(3) . . ?
N2 C6 C7 121.4(3) . . ?
N2 C6 C5 118.6(3) . . ?
C7 C6 C5 119.8(3) . . ?
C6 C7 C8 119.1(3) . . ?
C9 C8 C7 119.5(4) . . ?
C8 C9 C10 119.1(3) . . ?
N2 C10 C9 121.5(3) . . ?
N2 C10 C11 114.7(3) . . ?
C9 C10 C11 123.8(3) . . ?
N3 C11 C12 122.4(3) . . ?
N3 C11 C10 114.7(3) . . ?
C12 C11 C10 122.9(3) . . ?
C11 C12 C13 118.5(3) . . ?
C14 C13 C12 119.1(3) . . ?
C15 C14 C13 119.4(3) . . ?
N3 C15 C14 122.2(3) . . ?
N4 C16 C17 120.8(3) . . ?
C16 C17 C18 120.4(4) . . ?
C17 C18 C19 118.1(4) . . ?
C18 C19 C20 121.7(4) . . ?
N4 C20 C19 118.1(3) . . ?
N4 C20 C21 120.6(3) . . ?
C19 C20 C21 121.3(3) . . ?
N5 C21 C22 120.8(3) . . ?
N5 C21 C20 120.3(3) . . ?
C22 C21 C20 118.6(3) . . ?
C23 C22 C21 119.7(3) . . ?
C24 C23 C22 119.2(3) . . ?
C23 C24 C25 119.5(3) . . ?
N5 C25 C24 121.3(3) . . ?
N5 C25 C26 115.9(3) . . ?
C24 C25 C26 122.8(3) . . ?
N6 C26 C27 122.3(3) . . ?
N6 C26 C25 114.6(3) . . ?
C27 C26 C25 123.1(3) . . ?
C26 C27 C28 118.2(3) . . ?
C29 C28 C27 119.8(4) . . ?
C28 C29 C30 118.2(4) . . ?
N6 C30 C29 123.5(4) . . ?
O4 Cl1 O5 109.67(17) . . ?
O4 Cl1 O3 109.03(17) . . ?
O5 Cl1 O3 109.98(16) . . ?
O4 Cl1 O6 109.37(16) . . ?
O5 Cl1 O6 109.54(18) . . ?
O3 Cl1 O6 109.23(17) . . ?
O8 Cl2 O10 113.34(19) . . ?
O8 Cl2 O7 112.25(18) . . ?
O10 Cl2 O7 111.87(18) . . ?
O8 Cl2 O9 107.05(18) . . ?
O10 Cl2 O9 106.55(18) . . ?
O7 Cl2 O9 105.14(18) . . ?

loop_
_geom_bond_atom_site_label_1
_geom_bond_atom_site_label_2
_geom_bond_distance
_geom_bond_site_symmetry_2
_geom_bond_publ_flag
Cu1 N2 1.987(3) . ?
Cu1 N5 2.034(3) . ?
Cu1 N3 2.054(3) . ?
Cu1 O1 2.085(2) . ?
Cu1 N6 2.141(3) . ?
Cu1 O2 2.227(2) . ?
O1 N1 1.336(3) . ?
O2 N4 1.331(3) . ?
N1 C1 1.360(4) . ?
N1 C5 1.371(4) . ?
N2 C10 1.351(4) . ?
N2 C6 1.357(4) . ?
N3 C15 1.347(4) . ?
N3 C11 1.349(4) . ?
N4 C16 1.356(4) . ?
N4 C20 1.370(4) . ?
N5 C21 1.352(4) . ?
N5 C25 1.363(4) . ?
N6 C30 1.334(4) . ?
N6 C26 1.355(4) . ?
C1 C2 1.364(5) . ?
C2 C3 1.394(5) . ?
C3 C4 1.383(5) . ?
C4 C5 1.377(5) . ?
C5 C6 1.479(5) . ?
C6 C7 1.383(5) . ?
C7 C8 1.391(5) . ?
C8 C9 1.379(5) . ?
C9 C10 1.391(5) . ?
C10 C11 1.491(4) . ?
C11 C12 1.380(5) . ?
C12 C13 1.388(5) . ?
C13 C14 1.382(5) . ?
C14 C15 1.370(5) . ?
C16 C17 1.363(5) . ?
C17 C18 1.378(5) . ?
C18 C19 1.379(5) . ?
C19 C20 1.384(5) . ?
C20 C21 1.481(5) . ?
C21 C22 1.391(5) . ?
C22 C23 1.387(5) . ?
C23 C24 1.376(4) . ?
C24 C25 1.386(4) . ?
C25 C26 1.488(4) . ?
C26 C27 1.386(5) . ?
C27 C28 1.392(5) . ?
C28 C29 1.377(5) . ?
C29 C30 1.379(5) . ?
Cl1 O4 1.433(2) . ?
Cl1 O5 1.434(3) . ?
Cl1 O3 1.436(3) . ?
Cl1 O6 1.445(3) . ?
Cl2 O8 1.419(3) . ?
Cl2 O10 1.419(3) . ?
Cl2 O7 1.433(3) . ?
Cl2 O9 1.472(3) . ?
O11 C31 1.413(4) . ?
